data_4303154
loop_
_publ_author_name
'Yan-Gong Han'
'Chao Xu'
'Taike Duan'
'Fang-Hui Wu'
'Qian-Feng Zhang'
'Wa-Hung Leung'

_publ_section_title
;
Heterometallic Aggregates of Copper(I) with Metalloligand Sn(edt)2 (edt =
ethane-1,2-dithiolate): Syntheses and Structures of
[Sn(edt)2Cl(\m-I)(\m3-I)(CuPPh3)3], [Sn(edt)2(\m-Br)2(\m3-Br)2(CuPPh3)4],
and [{Sn(edt)2}3(\m-OH)3Cu5(PPh3)8][PF6]2
;
_journal_name_full 'Inorganic Chemistry'
_journal_page_first 8796
_journal_page_last 8802
_journal_paper_doi 10.1021/ic9009515
_journal_volume 48
_journal_year 2009
_chemical_formula_sum 'C60 H59 Cl3 Cu3 I2 O P3 S4 Sn'
_chemical_formula_weight 1686.68
_chemical_name_systematic
; 
 ? 
;
_space_group_IT_number 2
_symmetry_cell_setting triclinic
_symmetry_space_group_name_Hall '-P 1'
_symmetry_space_group_name_H-M 'P -1'
_atom_sites_solution_hydrogens geom
_atom_sites_solution_primary direct
_atom_sites_solution_secondary difmap
_audit_creation_method SHELXL-97
_cell_angle_alpha 99.5610(10)
_cell_angle_beta 104.3620(10)
_cell_angle_gamma 101.8300(10)
_cell_formula_units_Z 2
_cell_length_a 13.9411(3)
_cell_length_b 15.9580(3)
_cell_length_c 16.8180(3)
_cell_measurement_reflns_used 9959
_cell_measurement_temperature 296(2)
_cell_measurement_theta_max 27.30
_cell_measurement_theta_min 2.57
_cell_volume 3453.51(12)
_computing_cell_refinement 'Bruker SMART'
_computing_data_collection 'Bruker SMART'
_computing_data_reduction 'Bruker SAINT'
_computing_molecular_graphics 'Bruker SHELXTL'
_computing_publication_material 'Bruker SHELXTL'
_computing_structure_refinement 'SHELXL-97 (Sheldrick, 1997)'
_computing_structure_solution 'SHELXS-97 (Sheldrick, 1990)'
_diffrn_ambient_temperature 296(2)
_diffrn_measured_fraction_theta_full 0.993
_diffrn_measured_fraction_theta_max 0.993
_diffrn_measurement_device_type 'CCD area detector'
_diffrn_measurement_method 'phi and omega scans'
_diffrn_radiation_monochromator graphite
_diffrn_radiation_source 'fine-focus sealed tube'
_diffrn_radiation_type MoK\a
_diffrn_radiation_wavelength 0.71073
_diffrn_reflns_av_R_equivalents 0.0247
_diffrn_reflns_av_sigmaI/netI 0.0227
_diffrn_reflns_limit_h_max 18
_diffrn_reflns_limit_h_min -18
_diffrn_reflns_limit_k_max 20
_diffrn_reflns_limit_k_min -20
_diffrn_reflns_limit_l_max 21
_diffrn_reflns_limit_l_min -21
_diffrn_reflns_number 64000
_diffrn_reflns_theta_full 27.54
_diffrn_reflns_theta_max 27.54
_diffrn_reflns_theta_min 1.63
_exptl_absorpt_coefficient_mu 2.505
_exptl_absorpt_correction_T_max 0.5405
_exptl_absorpt_correction_T_min 0.4340
_exptl_absorpt_correction_type multi-scan
_exptl_absorpt_process_details sadabs
_exptl_crystal_colour yellow
_exptl_crystal_density_diffrn 1.622
_exptl_crystal_density_method 'not measured'
_exptl_crystal_description block
_exptl_crystal_F_000 1660
_exptl_crystal_size_max 0.40
_exptl_crystal_size_mid 0.30
_exptl_crystal_size_min 0.28
_refine_diff_density_max 1.821
_refine_diff_density_min -1.282
_refine_diff_density_rms 0.178
_refine_ls_extinction_method none
_refine_ls_goodness_of_fit_ref 1.046
_refine_ls_hydrogen_treatment constr
_refine_ls_matrix_type full
_refine_ls_number_parameters 662
_refine_ls_number_reflns 15819
_refine_ls_number_restraints 0
_refine_ls_restrained_S_all 1.046
_refine_ls_R_factor_all 0.0725
_refine_ls_R_factor_gt 0.0602
_refine_ls_shift/su_max 0.001
_refine_ls_shift/su_mean 0.000
_refine_ls_structure_factor_coef Fsqd
_refine_ls_weighting_details 'calc w=1/[\s^2^(Fo^2^)+(0.1335P)^2^+8.1146P] where P=(Fo^2^+2Fc^2^)/3'
_refine_ls_weighting_scheme calc
_refine_ls_wR_factor_gt 0.1882
_refine_ls_wR_factor_ref 0.2038
_reflns_number_gt 12862
_reflns_number_total 15819
_reflns_threshold_expression >2sigma(I)
_cod_data_source_file ic9009515_si_001_1.cif
_cod_data_source_block Cpd1_p1bar
_cod_depositor_comments
;
The following automatic conversions were performed:
'_symmetry_cell_setting' value 'Triclinic' changed to 'triclinic'
according to '/home/saulius/struct/CIF-dictionaries/cif_core.dic'
dictionary named 'cif_core.dic' version 2.4.1 from 2010-06-29.

Automatic conversion script
Id: cif_fix_enum 1527 2010-12-29 10:47:43Z saulius 
;
_cod_original_cell_volume 3453.50(12)
_cod_database_code 4303154

loop_
_symmetry_equiv_pos_as_xyz
'x, y, z'
'-x, -y, -z'

loop_
_atom_site_label
_atom_site_type_symbol
_atom_site_fract_x
_atom_site_fract_y
_atom_site_fract_z
_atom_site_U_iso_or_equiv
_atom_site_adp_type
_atom_site_occupancy
_atom_site_symmetry_multiplicity
_atom_site_calc_flag
_atom_site_refinement_flags
_atom_site_disorder_assembly
_atom_site_disorder_group
Sn1 Sn 0.98232(3) 0.71335(2) 0.53449(2) 0.03599(11) Uani 1 1 d . . .
Cu1 Cu 0.81366(5) 0.80499(5) 0.56860(5) 0.04472(18) Uani 1 1 d . . .
Cu2 Cu 1.11030(6) 0.81558(5) 0.77114(5) 0.04841(19) Uani 1 1 d . . .
Cu3 Cu 0.95181(6) 0.64049(6) 0.73004(5) 0.0535(2) Uani 1 1 d . . .
I1 I 0.89870(3) 0.79998(2) 0.72608(2) 0.04017(11) Uani 1 1 d . . .
I2 I 1.14014(6) 0.68085(5) 0.83135(5) 0.0959(2) Uani 1 1 d . . .
Cl1 Cl 1.03448(15) 0.66217(11) 0.41474(11) 0.0602(4) Uani 1 1 d . . .
S1 S 0.79203(11) 0.66335(10) 0.47703(9) 0.0441(3) Uani 1 1 d . . .
S2 S 0.95584(11) 0.86007(9) 0.51458(9) 0.0407(3) Uani 1 1 d . . .
S3 S 1.14673(10) 0.79314(10) 0.64185(9) 0.0430(3) Uani 1 1 d . . .
S4 S 0.97487(11) 0.58605(9) 0.60153(10) 0.0435(3) Uani 1 1 d . . .
P1 P 0.68536(10) 0.87015(9) 0.54802(9) 0.0364(3) Uani 1 1 d . . .
P2 P 1.19817(11) 0.94594(10) 0.85883(9) 0.0390(3) Uani 1 1 d . . .
P3 P 0.84265(14) 0.56441(10) 0.78633(10) 0.0473(3) Uani 1 1 d . . .
C1 C 1.0633(5) 0.9318(4) 0.6005(4) 0.0480(13) Uani 1 1 d . . .
H1A H 1.0778 0.9902 0.5897 0.058 Uiso 1 1 calc R . .
H1B H 1.0446 0.9362 0.6526 0.058 Uiso 1 1 calc R . .
C2 C 1.1594(5) 0.8985(4) 0.6111(4) 0.0480(13) Uani 1 1 d . . .
H2A H 1.2157 0.9420 0.6535 0.058 Uiso 1 1 calc R . .
H2B H 1.1766 0.8925 0.5583 0.058 Uiso 1 1 calc R . .
C3 C 0.7684(5) 0.5696(4) 0.5240(5) 0.0520(14) Uani 1 1 d . . .
H3A H 0.7631 0.5898 0.5800 0.062 Uiso 1 1 calc R . .
H3B H 0.7032 0.5294 0.4906 0.062 Uiso 1 1 calc R . .
C4 C 0.8510(5) 0.5201(4) 0.5304(5) 0.0532(15) Uani 1 1 d . . .
H4A H 0.8583 0.5018 0.4748 0.064 Uiso 1 1 calc R . .
H4B H 0.8300 0.4676 0.5503 0.064 Uiso 1 1 calc R . .
C11 C 0.6287(4) 0.8658(4) 0.4373(4) 0.0436(12) Uani 1 1 d . . .
C12 C 0.6122(5) 0.9394(5) 0.4060(5) 0.0565(16) Uani 1 1 d . . .
H12 H 0.6310 0.9944 0.4428 0.068 Uiso 1 1 calc R . .
C13 C 0.5676(6) 0.9307(7) 0.3201(6) 0.073(2) Uani 1 1 d . . .
H13 H 0.5584 0.9802 0.2999 0.087 Uiso 1 1 calc R . .
C14 C 0.5374(7) 0.8503(8) 0.2652(5) 0.082(3) Uani 1 1 d . . .
H14 H 0.5052 0.8442 0.2083 0.098 Uiso 1 1 calc R . .
C15 C 0.5562(7) 0.7765(7) 0.2967(5) 0.080(2) Uani 1 1 d . . .
H15 H 0.5367 0.7214 0.2602 0.096 Uiso 1 1 calc R . .
C16 C 0.6027(6) 0.7859(5) 0.3802(5) 0.0601(16) Uani 1 1 d . . .
H16 H 0.6172 0.7372 0.3994 0.072 Uiso 1 1 calc R . .
C21 C 0.5736(4) 0.8250(4) 0.5801(4) 0.0411(11) Uani 1 1 d . . .
C22 C 0.4767(5) 0.8356(5) 0.5438(5) 0.0544(15) Uani 1 1 d . . .
H22 H 0.4668 0.8665 0.5015 0.065 Uiso 1 1 calc R . .
C23 C 0.3943(6) 0.7991(6) 0.5718(6) 0.070(2) Uani 1 1 d . . .
H23 H 0.3299 0.8068 0.5480 0.084 Uiso 1 1 calc R . .
C24 C 0.4059(7) 0.7540(6) 0.6311(6) 0.075(2) Uani 1 1 d . . .
H24 H 0.3499 0.7307 0.6486 0.090 Uiso 1 1 calc R . .
C25 C 0.4996(7) 0.7413(6) 0.6670(6) 0.077(2) Uani 1 1 d . . .
H25 H 0.5071 0.7089 0.7082 0.093 Uiso 1 1 calc R . .
C26 C 0.5849(6) 0.7773(5) 0.6414(5) 0.0597(17) Uani 1 1 d . . .
H26 H 0.6487 0.7690 0.6659 0.072 Uiso 1 1 calc R . .
C31 C 0.7223(4) 0.9869(4) 0.5979(4) 0.0418(12) Uani 1 1 d . . .
C32 C 0.8107(5) 1.0375(4) 0.5885(5) 0.0531(15) Uani 1 1 d . . .
H32 H 0.8507 1.0107 0.5611 0.064 Uiso 1 1 calc R . .
C33 C 0.8398(6) 1.1290(5) 0.6201(5) 0.0609(17) Uani 1 1 d . . .
H33 H 0.8982 1.1631 0.6127 0.073 Uiso 1 1 calc R . .
C34 C 0.7832(7) 1.1669(5) 0.6607(6) 0.071(2) Uani 1 1 d . . .
H34 H 0.8026 1.2277 0.6805 0.085 Uiso 1 1 calc R . .
C35 C 0.6973(7) 1.1191(5) 0.6743(7) 0.083(3) Uani 1 1 d . . .
H35 H 0.6615 1.1467 0.7057 0.100 Uiso 1 1 calc R . .
C36 C 0.6643(5) 1.0279(5) 0.6401(6) 0.0631(19) Uani 1 1 d . . .
H36 H 0.6040 0.9952 0.6456 0.076 Uiso 1 1 calc R . .
C41 C 1.1617(4) 1.0393(4) 0.8207(3) 0.0403(11) Uani 1 1 d . . .
C42 C 1.2207(5) 1.0914(4) 0.7840(4) 0.0480(13) Uani 1 1 d . . .
H42 H 1.2849 1.0837 0.7837 0.058 Uiso 1 1 calc R . .
C43 C 1.1851(6) 1.1556(5) 0.7473(5) 0.0605(17) Uani 1 1 d . . .
H43 H 1.2254 1.1901 0.7221 0.073 Uiso 1 1 calc R . .
C44 C 1.0912(6) 1.1678(5) 0.7481(5) 0.0664(19) Uani 1 1 d . . .
H44 H 1.0675 1.2105 0.7235 0.080 Uiso 1 1 calc R . .
C45 C 1.0306(6) 1.1163(5) 0.7859(5) 0.0624(18) Uani 1 1 d . . .
H45 H 0.9669 1.1249 0.7870 0.075 Uiso 1 1 calc R . .
C46 C 1.0664(5) 1.0523(4) 0.8218(4) 0.0473(13) Uani 1 1 d . . .
H46 H 1.0262 1.0177 0.8469 0.057 Uiso 1 1 calc R . .
C51 C 1.3364(4) 0.9689(4) 0.8728(4) 0.0436(12) Uani 1 1 d . . .
C52 C 1.4050(5) 1.0481(5) 0.9211(4) 0.0558(15) Uani 1 1 d . . .
H52 H 1.3809 1.0904 0.9498 0.067 Uiso 1 1 calc R . .
C53 C 1.5065(6) 1.0643(6) 0.9270(5) 0.070(2) Uani 1 1 d . . .
H53 H 1.5508 1.1178 0.9589 0.084 Uiso 1 1 calc R . .
C54 C 1.5441(6) 1.0028(8) 0.8865(6) 0.077(3) Uani 1 1 d . . .
H54 H 1.6136 1.0136 0.8912 0.092 Uiso 1 1 calc R . .
C55 C 1.4767(7) 0.9239(7) 0.8382(6) 0.079(3) Uani 1 1 d . . .
H55 H 1.5010 0.8820 0.8093 0.094 Uiso 1 1 calc R . .
C56 C 1.3767(5) 0.9076(6) 0.8328(5) 0.0607(17) Uani 1 1 d . . .
H56 H 1.3332 0.8536 0.8014 0.073 Uiso 1 1 calc R . .
C61 C 1.1903(4) 0.9646(4) 0.9677(4) 0.0461(13) Uani 1 1 d . . .
C62 C 1.2038(7) 1.0469(6) 1.0158(5) 0.067(2) Uani 1 1 d . . .
H62 H 1.2144 1.0956 0.9922 0.081 Uiso 1 1 calc R . .
C63 C 1.2017(7) 1.0588(7) 1.0996(5) 0.076(2) Uani 1 1 d . . .
H63 H 1.2114 1.1149 1.1317 0.091 Uiso 1 1 calc R . .
C64 C 1.1858(6) 0.9886(8) 1.1333(5) 0.083(3) Uani 1 1 d . . .
H64 H 1.1836 0.9962 1.1888 0.100 Uiso 1 1 calc R . .
C65 C 1.1726(7) 0.9054(7) 1.0867(6) 0.083(3) Uani 1 1 d . . .
H65 H 1.1629 0.8575 1.1112 0.099 Uiso 1 1 calc R . .
C66 C 1.1738(6) 0.8924(5) 1.0029(5) 0.0650(18) Uani 1 1 d . . .
H66 H 1.1636 0.8361 0.9711 0.078 Uiso 1 1 calc R . .
C71 C 0.7168(5) 0.5091(4) 0.7115(4) 0.0522(14) Uani 1 1 d . . .
C72 C 0.6472(6) 0.5548(6) 0.6906(5) 0.0670(19) Uani 1 1 d . . .
H72 H 0.6606 0.6132 0.7187 0.080 Uiso 1 1 calc R . .
C73 C 0.5536(7) 0.5152(8) 0.6264(7) 0.089(3) Uani 1 1 d . . .
H73 H 0.5062 0.5477 0.6124 0.107 Uiso 1 1 calc R . .
C74 C 0.5331(8) 0.4307(8) 0.5857(8) 0.100(3) Uani 1 1 d . . .
H74 H 0.4719 0.4044 0.5434 0.120 Uiso 1 1 calc R . .
C75 C 0.6012(10) 0.3859(7) 0.6068(9) 0.116(4) Uani 1 1 d . . .
H75 H 0.5858 0.3274 0.5784 0.139 Uiso 1 1 calc R . .
C76 C 0.6959(8) 0.4212(5) 0.6698(7) 0.085(3) Uani 1 1 d . . .
H76 H 0.7423 0.3876 0.6830 0.102 Uiso 1 1 calc R . .
C81 C 0.8148(6) 0.6267(5) 0.8740(4) 0.0588(17) Uani 1 1 d . . .
C82 C 0.8847(7) 0.7060(5) 0.9207(4) 0.0600(17) Uani 1 1 d . . .
H82 H 0.9427 0.7270 0.9047 0.072 Uiso 1 1 calc R . .
C83 C 0.8684(9) 0.7531(6) 0.9898(5) 0.083(3) Uani 1 1 d . . .
H83 H 0.9167 0.8052 1.0202 0.099 Uiso 1 1 calc R . .
C84 C 0.7879(10) 0.7278(8) 1.0145(6) 0.096(3) Uani 1 1 d . . .
H84 H 0.7774 0.7631 1.0598 0.115 Uiso 1 1 calc R . .
C85 C 0.7188(12) 0.6488(12) 0.9733(10) 0.136(6) Uani 1 1 d . . .
H85 H 0.6638 0.6290 0.9934 0.163 Uiso 1 1 calc R . .
C86 C 0.7297(9) 0.5955(7) 0.8990(7) 0.093(3) Uani 1 1 d . . .
H86 H 0.6818 0.5428 0.8697 0.111 Uiso 1 1 calc R . .
C91 C 0.8891(8) 0.4772(5) 0.8278(5) 0.070(2) Uani 1 1 d . . .
C92 C 0.8753(14) 0.4534(13) 0.8965(12) 0.152(6) Uiso 1 1 d . . .
H92 H 0.8399 0.4845 0.9254 0.183 Uiso 1 1 calc R . .
C93 C 0.9116(19) 0.3798(16) 0.9334(16) 0.193(9) Uiso 1 1 d . . .
H93 H 0.8995 0.3621 0.9808 0.232 Uiso 1 1 calc R . .
C94 C 0.9632(15) 0.3458(13) 0.8857(12) 0.149(6) Uiso 1 1 d . . .
H94 H 0.9813 0.2952 0.8970 0.179 Uiso 1 1 calc R . .
C95 C 0.9938(11) 0.3770(8) 0.8203(11) 0.125(5) Uani 1 1 d . . .
H95 H 1.0376 0.3529 0.7953 0.150 Uiso 1 1 calc R . .
C96 C 0.9567(9) 0.4440(7) 0.7946(9) 0.099(3) Uani 1 1 d . . .
H96 H 0.9784 0.4677 0.7532 0.119 Uiso 1 1 calc R . .
Cl1S Cl 0.2675(8) 0.4188(7) 0.7992(7) 0.281(4) Uiso 1 1 d . . .
Cl2S Cl 0.3276(7) 0.5477(6) 0.7104(5) 0.238(3) Uiso 1 1 d . . .
C1S C 0.2288(13) 0.4814(11) 0.7336(11) 0.135(5) Uiso 1 1 d . . .
H1S1 H 0.1918 0.5183 0.7588 0.162 Uiso 1 1 calc R . .
H1S2 H 0.1816 0.4436 0.6815 0.162 Uiso 1 1 calc R . .
O1S O 0.455(2) 0.609(2) 0.0635(19) 0.177(10) Uiso 0.50 1 d P . .
C2S C 0.414(4) 0.658(3) 0.044(3) 0.187(17) Uiso 0.50 1 d P . .
C3S C 0.331(4) 0.688(3) 0.080(3) 0.182(16) Uiso 0.50 1 d P . .
O3W O 0.4741(16) 0.7231(13) -0.0743(13) 0.127(6) Uiso 0.50 1 d P . .

loop_
_atom_site_aniso_label
_atom_site_aniso_U_11
_atom_site_aniso_U_22
_atom_site_aniso_U_33
_atom_site_aniso_U_23
_atom_site_aniso_U_13
_atom_site_aniso_U_12
Sn1 0.0368(2) 0.03348(19) 0.0398(2) 0.00537(14) 0.01415(15) 0.01255(14)
Cu1 0.0413(4) 0.0513(4) 0.0487(4) 0.0134(3) 0.0140(3) 0.0250(3)
Cu2 0.0513(4) 0.0425(4) 0.0483(4) 0.0088(3) 0.0107(3) 0.0112(3)
Cu3 0.0521(4) 0.0579(5) 0.0480(4) 0.0131(4) 0.0122(3) 0.0108(4)
I1 0.03900(19) 0.0460(2) 0.0400(2) 0.01183(15) 0.01233(14) 0.01817(15)
I2 0.0934(5) 0.0751(4) 0.1060(5) 0.0259(4) 0.0030(4) 0.0207(3)
Cl1 0.0835(12) 0.0481(8) 0.0627(9) 0.0075(7) 0.0440(9) 0.0230(8)
S1 0.0396(7) 0.0426(7) 0.0465(7) 0.0044(6) 0.0076(6) 0.0135(6)
S2 0.0450(7) 0.0377(6) 0.0440(7) 0.0113(5) 0.0164(6) 0.0153(5)
S3 0.0341(6) 0.0461(7) 0.0479(7) 0.0061(6) 0.0123(6) 0.0119(5)
S4 0.0452(7) 0.0371(7) 0.0526(8) 0.0119(6) 0.0158(6) 0.0172(6)
P1 0.0324(6) 0.0386(7) 0.0440(7) 0.0136(6) 0.0136(5) 0.0154(5)
P2 0.0349(7) 0.0436(7) 0.0388(7) 0.0074(6) 0.0103(5) 0.0130(5)
P3 0.0614(9) 0.0403(7) 0.0456(8) 0.0120(6) 0.0200(7) 0.0181(7)
C1 0.058(4) 0.032(3) 0.053(3) 0.006(2) 0.021(3) 0.007(2)
C2 0.045(3) 0.047(3) 0.051(3) 0.015(3) 0.015(3) 0.003(2)
C3 0.042(3) 0.044(3) 0.065(4) 0.005(3) 0.013(3) 0.008(2)
C4 0.057(4) 0.032(3) 0.066(4) 0.005(3) 0.013(3) 0.011(2)
C11 0.033(3) 0.055(3) 0.048(3) 0.020(3) 0.012(2) 0.016(2)
C12 0.045(3) 0.068(4) 0.068(4) 0.034(3) 0.016(3) 0.025(3)
C13 0.054(4) 0.106(7) 0.077(5) 0.056(5) 0.023(4) 0.029(4)
C14 0.060(5) 0.140(9) 0.047(4) 0.031(5) 0.017(3) 0.021(5)
C15 0.073(5) 0.109(7) 0.052(4) 0.014(4) 0.011(4) 0.021(5)
C16 0.063(4) 0.060(4) 0.055(4) 0.014(3) 0.010(3) 0.019(3)
C21 0.038(3) 0.036(3) 0.054(3) 0.009(2) 0.020(2) 0.013(2)
C22 0.038(3) 0.060(4) 0.068(4) 0.020(3) 0.017(3) 0.015(3)
C23 0.039(3) 0.075(5) 0.096(6) 0.012(4) 0.027(4) 0.014(3)
C24 0.066(5) 0.068(5) 0.110(7) 0.024(5) 0.059(5) 0.016(4)
C25 0.086(6) 0.075(5) 0.103(7) 0.046(5) 0.063(5) 0.027(4)
C26 0.058(4) 0.068(4) 0.073(4) 0.033(4) 0.033(4) 0.030(3)
C31 0.039(3) 0.042(3) 0.047(3) 0.014(2) 0.010(2) 0.015(2)
C32 0.046(3) 0.053(3) 0.064(4) 0.017(3) 0.020(3) 0.012(3)
C33 0.053(4) 0.048(3) 0.072(5) 0.016(3) 0.009(3) 0.002(3)
C34 0.077(5) 0.040(3) 0.082(5) 0.002(3) 0.010(4) 0.009(3)
C35 0.074(5) 0.050(4) 0.119(8) -0.016(4) 0.035(5) 0.020(4)
C36 0.044(3) 0.050(4) 0.096(6) 0.004(4) 0.033(4) 0.009(3)
C41 0.041(3) 0.042(3) 0.037(3) 0.005(2) 0.008(2) 0.015(2)
C42 0.043(3) 0.052(3) 0.049(3) 0.009(3) 0.013(3) 0.013(3)
C43 0.070(4) 0.053(4) 0.062(4) 0.021(3) 0.022(3) 0.012(3)
C44 0.072(5) 0.052(4) 0.075(5) 0.019(4) 0.011(4) 0.025(3)
C45 0.062(4) 0.073(5) 0.062(4) 0.017(4) 0.020(3) 0.038(4)
C46 0.040(3) 0.055(3) 0.050(3) 0.011(3) 0.015(2) 0.017(2)
C51 0.037(3) 0.058(3) 0.038(3) 0.013(2) 0.010(2) 0.017(2)
C52 0.046(3) 0.063(4) 0.056(4) 0.021(3) 0.008(3) 0.012(3)
C53 0.048(4) 0.082(5) 0.066(5) 0.032(4) 0.000(3) -0.003(4)
C54 0.039(4) 0.130(8) 0.068(5) 0.042(5) 0.011(3) 0.026(4)
C55 0.065(5) 0.117(8) 0.073(5) 0.026(5) 0.028(4) 0.054(5)
C56 0.049(4) 0.076(5) 0.054(4) 0.004(3) 0.006(3) 0.029(3)
C61 0.036(3) 0.064(4) 0.040(3) 0.013(3) 0.011(2) 0.017(3)
C62 0.093(6) 0.073(5) 0.050(4) 0.012(3) 0.027(4) 0.046(4)
C63 0.085(6) 0.099(6) 0.055(4) 0.010(4) 0.023(4) 0.050(5)
C64 0.058(4) 0.147(9) 0.045(4) 0.013(5) 0.024(3) 0.021(5)
C65 0.078(5) 0.108(7) 0.065(5) 0.039(5) 0.029(4) 0.005(5)
C66 0.069(5) 0.063(4) 0.059(4) 0.017(3) 0.023(4) 0.003(3)
C71 0.057(4) 0.046(3) 0.058(4) 0.012(3) 0.027(3) 0.012(3)
C72 0.063(4) 0.063(4) 0.069(5) 0.009(4) 0.019(4) 0.010(3)
C73 0.057(5) 0.101(7) 0.101(7) 0.030(6) 0.011(5) 0.013(5)
C74 0.057(5) 0.096(8) 0.120(9) 0.003(7) 0.008(5) 0.001(5)
C75 0.097(8) 0.067(6) 0.134(10) -0.027(6) 0.012(7) -0.018(6)
C76 0.079(6) 0.049(4) 0.111(7) -0.003(4) 0.023(5) 0.006(4)
C81 0.085(5) 0.050(3) 0.050(4) 0.010(3) 0.029(3) 0.026(3)
C82 0.079(5) 0.051(4) 0.051(4) 0.013(3) 0.009(3) 0.029(3)
C83 0.126(8) 0.074(5) 0.051(4) 0.005(4) 0.012(5) 0.055(6)
C84 0.130(9) 0.093(7) 0.070(6) -0.006(5) 0.038(6) 0.050(7)
C85 0.140(12) 0.174(15) 0.134(11) 0.027(11) 0.101(10) 0.057(11)
C86 0.115(8) 0.081(6) 0.086(6) -0.001(5) 0.060(6) 0.012(5)
C91 0.113(7) 0.055(4) 0.056(4) 0.019(3) 0.028(4) 0.041(4)
C95 0.120(10) 0.073(6) 0.191(15) 0.021(8) 0.040(10) 0.056(7)
C96 0.096(7) 0.069(5) 0.149(10) 0.030(6) 0.043(7) 0.043(5)

loop_
_atom_type_symbol
_atom_type_description
_atom_type_scat_dispersion_real
_atom_type_scat_dispersion_imag
_atom_type_scat_source
C C 0.0033 0.0016 'International Tables Vol C Tables 4.2.6.8 and 6.1.1.4'
H H 0.0000 0.0000 'International Tables Vol C Tables 4.2.6.8 and 6.1.1.4'
O O 0.0106 0.0060 'International Tables Vol C Tables 4.2.6.8 and 6.1.1.4'
P P 0.1023 0.0942 'International Tables Vol C Tables 4.2.6.8 and 6.1.1.4'
S S 0.1246 0.1234 'International Tables Vol C Tables 4.2.6.8 and 6.1.1.4'
Cl Cl 0.1484 0.1585 'International Tables Vol C Tables 4.2.6.8 and 6.1.1.4'
Cu Cu 0.3201 1.2651 'International Tables Vol C Tables 4.2.6.8 and 6.1.1.4'
Sn Sn -0.6537 1.4246 'International Tables Vol C Tables 4.2.6.8 and 6.1.1.4'
I I -0.4742 1.8119 'International Tables Vol C Tables 4.2.6.8 and 6.1.1.4'

loop_
_geom_angle_atom_site_label_1
_geom_angle_atom_site_label_2
_geom_angle_atom_site_label_3
_geom_angle
_geom_angle_site_symmetry_1
_geom_angle_site_symmetry_3
_geom_angle_publ_flag
Cl1 Sn1 S3 102.99(6) . . ?
Cl1 Sn1 S4 101.57(5) . . ?
S3 Sn1 S4 90.29(5) . . ?
Cl1 Sn1 S1 101.71(6) . . ?
S3 Sn1 S1 155.08(5) . . ?
S4 Sn1 S1 87.91(5) . . ?
Cl1 Sn1 S2 102.61(5) . . ?
S3 Sn1 S2 87.68(5) . . ?
S4 Sn1 S2 155.57(5) . . ?
S1 Sn1 S2 83.84(5) . . ?
Cl1 Sn1 Cu1 136.21(5) . . ?
S3 Sn1 Cu1 108.04(4) . . ?
S4 Sn1 Cu1 108.30(4) . . ?
S1 Sn1 Cu1 49.64(4) . . ?
S2 Sn1 Cu1 49.89(4) . . ?
P1 Cu1 S1 118.85(6) . . ?
P1 Cu1 S2 116.62(6) . . ?
S1 Cu1 S2 86.52(5) . . ?
P1 Cu1 I1 116.05(5) . . ?
S1 Cu1 I1 108.97(4) . . ?
S2 Cu1 I1 105.65(4) . . ?
P1 Cu1 Sn1 161.04(5) . . ?
S1 Cu1 Sn1 51.41(4) . . ?
S2 Cu1 Sn1 51.68(3) . . ?
I1 Cu1 Sn1 82.79(2) . . ?
P2 Cu2 S3 114.05(6) . . ?
P2 Cu2 I2 114.27(5) . . ?
S3 Cu2 I2 105.18(5) . . ?
P2 Cu2 I1 111.38(5) . . ?
S3 Cu2 I1 103.95(4) . . ?
I2 Cu2 I1 107.21(3) . . ?
P2 Cu2 Cu3 150.72(5) . . ?
S3 Cu2 Cu3 95.20(5) . . ?
I2 Cu2 Cu3 55.10(3) . . ?
I1 Cu2 Cu3 57.07(2) . . ?
P3 Cu3 S4 123.45(7) . . ?
P3 Cu3 I2 110.23(6) . . ?
S4 Cu3 I2 101.58(5) . . ?
P3 Cu3 I1 105.54(5) . . ?
S4 Cu3 I1 108.83(5) . . ?
I2 Cu3 I1 106.13(3) . . ?
P3 Cu3 Cu2 140.23(6) . . ?
S4 Cu3 Cu2 96.27(5) . . ?
I2 Cu3 Cu2 53.73(3) . . ?
I1 Cu3 Cu2 57.24(2) . . ?
Cu1 I1 Cu3 109.79(3) . . ?
Cu1 I1 Cu2 115.69(3) . . ?
Cu3 I1 Cu2 65.68(2) . . ?
Cu2 I2 Cu3 71.17(3) . . ?
C3 S1 Cu1 115.0(2) . . ?
C3 S1 Sn1 99.5(2) . . ?
Cu1 S1 Sn1 78.95(5) . . ?
C1 S2 Cu1 109.9(2) . . ?
C1 S2 Sn1 99.7(2) . . ?
Cu1 S2 Sn1 78.42(4) . . ?
C2 S3 Cu2 106.1(2) . . ?
C2 S3 Sn1 97.6(2) . . ?
Cu2 S3 Sn1 106.10(6) . . ?
C4 S4 Cu3 108.3(2) . . ?
C4 S4 Sn1 96.0(2) . . ?
Cu3 S4 Sn1 103.11(6) . . ?
C11 P1 C31 104.1(3) . . ?
C11 P1 C21 102.1(3) . . ?
C31 P1 C21 104.5(3) . . ?
C11 P1 Cu1 112.5(2) . . ?
C31 P1 Cu1 114.40(19) . . ?
C21 P1 Cu1 117.68(19) . . ?
C51 P2 C41 104.1(3) . . ?
C51 P2 C61 103.3(3) . . ?
C41 P2 C61 104.0(3) . . ?
C51 P2 Cu2 113.0(2) . . ?
C41 P2 Cu2 113.07(19) . . ?
C61 P2 Cu2 118.0(2) . . ?
C81 P3 C91 103.9(3) . . ?
C81 P3 C71 104.4(4) . . ?
C91 P3 C71 104.8(4) . . ?
C81 P3 Cu3 116.1(3) . . ?
C91 P3 Cu3 112.5(3) . . ?
C71 P3 Cu3 113.9(2) . . ?
C2 C1 S2 112.3(4) . . ?
C2 C1 H1A 109.1 . . ?
S2 C1 H1A 109.1 . . ?
C2 C1 H1B 109.1 . . ?
S2 C1 H1B 109.1 . . ?
H1A C1 H1B 107.9 . . ?
C1 C2 S3 113.8(4) . . ?
C1 C2 H2A 108.8 . . ?
S3 C2 H2A 108.8 . . ?
C1 C2 H2B 108.8 . . ?
S3 C2 H2B 108.8 . . ?
H2A C2 H2B 107.7 . . ?
C4 C3 S1 113.5(5) . . ?
C4 C3 H3A 108.9 . . ?
S1 C3 H3A 108.9 . . ?
C4 C3 H3B 108.9 . . ?
S1 C3 H3B 108.9 . . ?
H3A C3 H3B 107.7 . . ?
C3 C4 S4 112.7(4) . . ?
C3 C4 H4A 109.0 . . ?
S4 C4 H4A 109.0 . . ?
C3 C4 H4B 109.0 . . ?
S4 C4 H4B 109.0 . . ?
H4A C4 H4B 107.8 . . ?
C16 C11 C12 118.0(6) . . ?
C16 C11 P1 118.3(5) . . ?
C12 C11 P1 123.7(5) . . ?
C13 C12 C11 120.4(8) . . ?
C13 C12 H12 119.8 . . ?
C11 C12 H12 119.8 . . ?
C14 C13 C12 120.8(8) . . ?
C14 C13 H13 119.6 . . ?
C12 C13 H13 119.6 . . ?
C13 C14 C15 118.6(8) . . ?
C13 C14 H14 120.7 . . ?
C15 C14 H14 120.7 . . ?
C16 C15 C14 120.3(9) . . ?
C16 C15 H15 119.8 . . ?
C14 C15 H15 119.8 . . ?
C15 C16 C11 121.8(8) . . ?
C15 C16 H16 119.1 . . ?
C11 C16 H16 119.1 . . ?
C26 C21 C22 118.7(6) . . ?
C26 C21 P1 118.8(5) . . ?
C22 C21 P1 122.5(5) . . ?
C21 C22 C23 119.3(7) . . ?
C21 C22 H22 120.3 . . ?
C23 C22 H22 120.3 . . ?
C24 C23 C22 121.6(7) . . ?
C24 C23 H23 119.2 . . ?
C22 C23 H23 119.2 . . ?
C23 C24 C25 120.4(7) . . ?
C23 C24 H24 119.8 . . ?
C25 C24 H24 119.8 . . ?
C24 C25 C26 120.0(8) . . ?
C24 C25 H25 120.0 . . ?
C26 C25 H25 120.0 . . ?
C21 C26 C25 119.9(7) . . ?
C21 C26 H26 120.0 . . ?
C25 C26 H26 120.0 . . ?
C32 C31 C36 119.1(6) . . ?
C32 C31 P1 117.1(5) . . ?
C36 C31 P1 123.7(5) . . ?
C31 C32 C33 120.1(7) . . ?
C31 C32 H32 119.9 . . ?
C33 C32 H32 119.9 . . ?
C34 C33 C32 119.7(7) . . ?
C34 C33 H33 120.1 . . ?
C32 C33 H33 120.1 . . ?
C33 C34 C35 122.2(7) . . ?
C33 C34 H34 118.9 . . ?
C35 C34 H34 118.9 . . ?
C34 C35 C36 119.0(7) . . ?
C34 C35 H35 120.5 . . ?
C36 C35 H35 120.5 . . ?
C31 C36 C35 119.8(7) . . ?
C31 C36 H36 120.1 . . ?
C35 C36 H36 120.1 . . ?
C42 C41 C46 119.1(6) . . ?
C42 C41 P2 122.3(4) . . ?
C46 C41 P2 118.3(5) . . ?
C41 C42 C43 120.7(6) . . ?
C41 C42 H42 119.7 . . ?
C43 C42 H42 119.7 . . ?
C44 C43 C42 120.0(7) . . ?
C44 C43 H43 120.0 . . ?
C42 C43 H43 120.0 . . ?
C43 C44 C45 120.2(7) . . ?
C43 C44 H44 119.9 . . ?
C45 C44 H44 119.9 . . ?
C46 C45 C44 119.3(7) . . ?
C46 C45 H45 120.3 . . ?
C44 C45 H45 120.3 . . ?
C45 C46 C41 120.6(6) . . ?
C45 C46 H46 119.7 . . ?
C41 C46 H46 119.7 . . ?
C56 C51 C52 117.1(6) . . ?
C56 C51 P2 120.2(5) . . ?
C52 C51 P2 122.7(5) . . ?
C53 C52 C51 121.0(8) . . ?
C53 C52 H52 119.5 . . ?
C51 C52 H52 119.5 . . ?
C52 C53 C54 120.7(8) . . ?
C52 C53 H53 119.7 . . ?
C54 C53 H53 119.7 . . ?
C53 C54 C55 118.9(7) . . ?
C53 C54 H54 120.6 . . ?
C55 C54 H54 120.6 . . ?
C56 C55 C54 120.5(8) . . ?
C56 C55 H55 119.7 . . ?
C54 C55 H55 119.7 . . ?
C55 C56 C51 121.8(8) . . ?
C55 C56 H56 119.1 . . ?
C51 C56 H56 119.1 . . ?
C62 C61 C66 119.2(6) . . ?
C62 C61 P2 122.7(5) . . ?
C66 C61 P2 118.0(5) . . ?
C61 C62 C63 121.0(8) . . ?
C61 C62 H62 119.5 . . ?
C63 C62 H62 119.5 . . ?
C64 C63 C62 119.4(9) . . ?
C64 C63 H63 120.3 . . ?
C62 C63 H63 120.3 . . ?
C63 C64 C65 120.8(7) . . ?
C63 C64 H64 119.6 . . ?
C65 C64 H64 119.6 . . ?
C64 C65 C66 120.5(8) . . ?
C64 C65 H65 119.7 . . ?
C66 C65 H65 119.7 . . ?
C61 C66 C65 119.0(8) . . ?
C61 C66 H66 120.5 . . ?
C65 C66 H66 120.5 . . ?
C72 C71 C76 119.4(8) . . ?
C72 C71 P3 120.1(6) . . ?
C76 C71 P3 120.2(6) . . ?
C71 C72 C73 120.9(8) . . ?
C71 C72 H72 119.6 . . ?
C73 C72 H72 119.6 . . ?
C74 C73 C72 120.1(10) . . ?
C74 C73 H73 120.0 . . ?
C72 C73 H73 120.0 . . ?
C75 C74 C73 118.9(10) . . ?
C75 C74 H74 120.5 . . ?
C73 C74 H74 120.5 . . ?
C74 C75 C76 124.0(10) . . ?
C74 C75 H75 118.0 . . ?
C76 C75 H75 118.0 . . ?
C71 C76 C75 116.8(10) . . ?
C71 C76 H76 121.6 . . ?
C75 C76 H76 121.6 . . ?
C86 C81 C82 119.3(7) . . ?
C86 C81 P3 121.8(6) . . ?
C82 C81 P3 118.8(6) . . ?
C83 C82 C81 120.5(9) . . ?
C83 C82 H82 119.8 . . ?
C81 C82 H82 119.8 . . ?
C84 C83 C82 122.6(10) . . ?
C84 C83 H83 118.7 . . ?
C82 C83 H83 118.7 . . ?
C83 C84 C85 119.5(9) . . ?
C83 C84 H84 120.2 . . ?
C85 C84 H84 120.2 . . ?
C84 C85 C86 121.2(11) . . ?
C84 C85 H85 119.4 . . ?
C86 C85 H85 119.4 . . ?
C81 C86 C85 116.8(10) . . ?
C81 C86 H86 121.6 . . ?
C85 C86 H86 121.6 . . ?
C92 C91 C96 116.6(12) . . ?
C92 C91 P3 124.6(11) . . ?
C96 C91 P3 117.9(7) . . ?
C91 C92 C93 126.7(19) . . ?
C91 C92 H92 116.7 . . ?
C93 C92 H92 116.7 . . ?
C94 C93 C92 108(2) . . ?
C94 C93 H93 126.1 . . ?
C92 C93 H93 126.1 . . ?
C93 C94 C95 128(2) . . ?
C93 C94 H94 116.0 . . ?
C95 C94 H94 116.0 . . ?
C96 C95 C94 117.3(15) . . ?
C96 C95 H95 121.3 . . ?
C94 C95 H95 121.3 . . ?
C91 C96 C95 122.1(12) . . ?
C91 C96 H96 119.0 . . ?
C95 C96 H96 119.0 . . ?
Cl1S C1S Cl2S 113.7(11) . . ?
Cl1S C1S H1S1 108.8 . . ?
Cl2S C1S H1S1 108.8 . . ?
Cl1S C1S H1S2 108.8 . . ?
Cl2S C1S H1S2 108.8 . . ?
H1S1 C1S H1S2 107.7 . . ?
O1S C2S C3S 127(5) . . ?

loop_
_geom_bond_atom_site_label_1
_geom_bond_atom_site_label_2
_geom_bond_distance
_geom_bond_site_symmetry_2
_geom_bond_publ_flag
Sn1 Cl1 2.3822(15) . ?
Sn1 S3 2.4742(15) . ?
Sn1 S4 2.4782(14) . ?
Sn1 S1 2.4925(15) . ?
Sn1 S2 2.5067(14) . ?
Sn1 Cu1 3.1299(7) . ?
Cu1 P1 2.2306(14) . ?
Cu1 S1 2.4301(16) . ?
Cu1 S2 2.4436(16) . ?
Cu1 I1 2.6414(8) . ?
Cu2 P2 2.2457(17) . ?
Cu2 S3 2.3405(17) . ?
Cu2 I2 2.5888(10) . ?
Cu2 I1 2.8046(9) . ?
Cu2 Cu3 3.0390(11) . ?
Cu3 P3 2.2416(19) . ?
Cu3 S4 2.3161(17) . ?
Cu3 I2 2.6333(11) . ?
Cu3 I1 2.7991(9) . ?
S1 C3 1.814(7) . ?
S2 C1 1.821(7) . ?
S3 C2 1.826(6) . ?
S4 C4 1.825(7) . ?
P1 C11 1.817(6) . ?
P1 C31 1.820(6) . ?
P1 C21 1.823(6) . ?
P2 C51 1.834(6) . ?
P2 C41 1.832(6) . ?
P2 C61 1.840(6) . ?
P3 C81 1.808(7) . ?
P3 C91 1.819(7) . ?
P3 C71 1.828(7) . ?
C1 C2 1.521(9) . ?
C1 H1A 0.9700 . ?
C1 H1B 0.9700 . ?
C2 H2A 0.9700 . ?
C2 H2B 0.9700 . ?
C3 C4 1.517(9) . ?
C3 H3A 0.9700 . ?
C3 H3B 0.9700 . ?
C4 H4A 0.9700 . ?
C4 H4B 0.9700 . ?
C11 C16 1.381(10) . ?
C11 C12 1.403(9) . ?
C12 C13 1.395(11) . ?
C12 H12 0.9300 . ?
C13 C14 1.368(14) . ?
C13 H13 0.9300 . ?
C14 C15 1.413(15) . ?
C14 H14 0.9300 . ?
C15 C16 1.363(11) . ?
C15 H15 0.9300 . ?
C16 H16 0.9300 . ?
C21 C26 1.376(9) . ?
C21 C22 1.395(9) . ?
C22 C23 1.401(10) . ?
C22 H22 0.9300 . ?
C23 C24 1.322(12) . ?
C23 H23 0.9300 . ?
C24 C25 1.367(13) . ?
C24 H24 0.9300 . ?
C25 C26 1.408(10) . ?
C25 H25 0.9300 . ?
C26 H26 0.9300 . ?
C31 C32 1.388(9) . ?
C31 C36 1.390(9) . ?
C32 C33 1.405(10) . ?
C32 H32 0.9300 . ?
C33 C34 1.333(12) . ?
C33 H33 0.9300 . ?
C34 C35 1.375(13) . ?
C34 H34 0.9300 . ?
C35 C36 1.406(10) . ?
C35 H35 0.9300 . ?
C36 H36 0.9300 . ?
C41 C42 1.374(9) . ?
C41 C46 1.390(8) . ?
C42 C43 1.394(10) . ?
C42 H42 0.9300 . ?
C43 C44 1.366(11) . ?
C43 H43 0.9300 . ?
C44 C45 1.394(12) . ?
C44 H44 0.9300 . ?
C45 C46 1.387(9) . ?
C45 H45 0.9300 . ?
C46 H46 0.9300 . ?
C51 C56 1.385(9) . ?
C51 C52 1.396(10) . ?
C52 C53 1.361(11) . ?
C52 H52 0.9300 . ?
C53 C54 1.366(14) . ?
C53 H53 0.9300 . ?
C54 C55 1.387(14) . ?
C54 H54 0.9300 . ?
C55 C56 1.341(11) . ?
C55 H55 0.9300 . ?
C56 H56 0.9300 . ?
C61 C62 1.372(10) . ?
C61 C66 1.384(10) . ?
C62 C63 1.400(11) . ?
C62 H62 0.9300 . ?
C63 C64 1.340(14) . ?
C63 H63 0.9300 . ?
C64 C65 1.376(15) . ?
C64 H64 0.9300 . ?
C65 C66 1.394(11) . ?
C65 H65 0.9300 . ?
C66 H66 0.9300 . ?
C71 C72 1.344(11) . ?
C71 C76 1.395(10) . ?
C72 C73 1.415(12) . ?
C72 H72 0.9300 . ?
C73 C74 1.344(16) . ?
C73 H73 0.9300 . ?
C74 C75 1.317(17) . ?
C74 H74 0.9300 . ?
C75 C76 1.409(15) . ?
C75 H75 0.9300 . ?
C76 H76 0.9300 . ?
C81 C86 1.381(13) . ?
C81 C82 1.398(11) . ?
C82 C83 1.370(11) . ?
C82 H82 0.9300 . ?
C83 C84 1.304(16) . ?
C83 H83 0.9300 . ?
C84 C85 1.37(2) . ?
C84 H84 0.9300 . ?
C85 C86 1.450(16) . ?
C85 H85 0.9300 . ?
C86 H86 0.9300 . ?
C91 C92 1.320(19) . ?
C91 C96 1.359(14) . ?
C92 C93 1.53(3) . ?
C92 H92 0.9300 . ?
C93 C94 1.33(3) . ?
C93 H93 0.9300 . ?
C94 C95 1.40(2) . ?
C94 H94 0.9300 . ?
C95 C96 1.367(14) . ?
C95 H95 0.9300 . ?
C96 H96 0.9300 . ?
Cl1S C1S 1.674(17) . ?
Cl2S C1S 1.725(18) . ?
C1S H1S1 0.9700 . ?
C1S H1S2 0.9700 . ?
O1S C2S 1.10(5) . ?
C2S C3S 1.55(6) . ?
